data_4082427
loop_
_publ_author_name
'Elkin, Tatyana'
'Botoshansky, Mark'
'Waymouth, Robert M.'
'Eisen, Moris S.'

_publ_section_title
;
 Titanium Bis(amidinates) Bearing Electron Donating Pendant Arms as
 Catalysts for Stereospecific Polymerization of Propylene
;
_journal_issue 4
_journal_name_full Organometallics
_journal_page_first 840
_journal_paper_doi 10.1021/om401165g
_journal_volume 33
_journal_year 2014
_chemical_formula_sum 'C38 H51 N8 Ti'
_chemical_formula_weight 667.77
_chemical_name_common 'Moris-352( Tatiana)'
_chemical_name_systematic
; 
 ? 
;
_space_group_IT_number 15
_symmetry_cell_setting monoclinic
_symmetry_space_group_name_Hall '-C 2yc'
_symmetry_space_group_name_H-M 'C 1 2/c 1'
_atom_sites_solution_hydrogens geom
_atom_sites_solution_primary direct
_atom_sites_solution_secondary difmap
_audit_creation_method SHELXL-97
_cell_angle_alpha 90.00
_cell_angle_beta 96.9990(10)
_cell_angle_gamma 90.00
_cell_formula_units_Z 8
_cell_length_a 10.4164(4)
_cell_length_b 39.3572(18)
_cell_length_c 19.0312(8)
_cell_measurement_reflns_used 9856
_cell_measurement_temperature 250(2)
_cell_measurement_theta_max 22.00
_cell_measurement_theta_min 2.19
_cell_volume 7743.9(6)
_computing_cell_refinement 'APEX2 v2010.7-0 (Bruker AXS)'
_computing_data_collection 'Bruker Instrument Service v2010.7.0.0'
_computing_data_reduction 'SAINT V7.68A (Bruker AXS, 2009)'
_computing_molecular_graphics 'Mercury 2.4'
_computing_structure_refinement 'SHELXL-97 (Sheldrick, 2008)'
_computing_structure_solution 'SHELXS-97 (Sheldrick, 2008)'
_diffrn_ambient_temperature 250(2)
_diffrn_detector_area_resol_mean 8.3333
_diffrn_measured_fraction_theta_full 0.940
_diffrn_measured_fraction_theta_max 0.940
_diffrn_measurement_device_type 'Bruker APEX2 DUO'
_diffrn_measurement_method \w-scans
_diffrn_radiation_monochromator graphite
_diffrn_radiation_source 'fine-focus sealed tube'
_diffrn_radiation_type MoK\a
_diffrn_radiation_wavelength 0.71073
_diffrn_reflns_av_R_equivalents 0.0389
_diffrn_reflns_av_sigmaI/netI 0.0261
_diffrn_reflns_limit_h_max 11
_diffrn_reflns_limit_h_min -10
_diffrn_reflns_limit_k_max 43
_diffrn_reflns_limit_k_min -43
_diffrn_reflns_limit_l_max 20
_diffrn_reflns_limit_l_min -20
_diffrn_reflns_number 49339
_diffrn_reflns_theta_full 23.04
_diffrn_reflns_theta_max 23.04
_diffrn_reflns_theta_min 1.03
_diffrn_standards_interval_count 0
_diffrn_standards_interval_time 0
_diffrn_standards_number 0
_exptl_absorpt_coefficient_mu 0.257
_exptl_absorpt_correction_T_max 0.9601
_exptl_absorpt_correction_T_min 0.9087
_exptl_absorpt_correction_type multi-scan
_exptl_absorpt_process_details 'SADABS V2008/1 (Bruker AXS)'
_exptl_crystal_colour colorless
_exptl_crystal_density_diffrn 1.146
_exptl_crystal_density_method 'not measured'
_exptl_crystal_description plate
_exptl_crystal_F_000 2856
_exptl_crystal_size_max 0.38
_exptl_crystal_size_mid 0.26
_exptl_crystal_size_min 0.16
_refine_diff_density_max 1.215
_refine_diff_density_min -0.295
_refine_diff_density_rms 0.068
_refine_ls_extinction_method none
_refine_ls_goodness_of_fit_ref 1.027
_refine_ls_hydrogen_treatment constr
_refine_ls_matrix_type full
_refine_ls_number_parameters 425
_refine_ls_number_reflns 5115
_refine_ls_number_restraints 0
_refine_ls_restrained_S_all 1.027
_refine_ls_R_factor_all 0.0919
_refine_ls_R_factor_gt 0.0719
_refine_ls_shift/su_max 0.000
_refine_ls_shift/su_mean 0.000
_refine_ls_structure_factor_coef Fsqd
_refine_ls_weighting_details 'calc w=1/[\s^2^(Fo^2^)+(0.1336P)^2^+18.4393P] where P=(Fo^2^+2Fc^2^)/3'
_refine_ls_weighting_scheme calc
_refine_ls_wR_factor_gt 0.2029
_refine_ls_wR_factor_ref 0.2184
_reflns_number_gt 4054
_reflns_number_total 5115
_reflns_threshold_expression >2sigma(I)
_cod_data_source_file om401165g_si_003.cif
_cod_data_source_block Moris-352
_cod_depositor_comments
;
The following automatic conversions were performed:

'_symmetry_cell_setting' value 'Monoclinic' changed to 'monoclinic'
according to
/usr/data/users/saulius/automatic-downloads/current/ACS/lib/dictionaries/cif_core.dic
dictionary named 'cif_core.dic' version 2.4.2 from 2011-04-26.

Automatic conversion script
Id: cif_fix_values 2281 2013-09-26 08:29:07Z andrius 
;
_cod_original_sg_symbol_H-M 'C 2/c'
_cod_database_code 4082427

loop_
_symmetry_equiv_pos_as_xyz
'x, y, z'
'-x, y, -z+1/2'
'x+1/2, y+1/2, z'
'-x+1/2, y+1/2, -z+1/2'
'-x, -y, -z'
'x, -y, z-1/2'
'-x+1/2, -y+1/2, -z'
'x+1/2, -y+1/2, z-1/2'

loop_
_atom_site_label
_atom_site_type_symbol
_atom_site_fract_x
_atom_site_fract_y
_atom_site_fract_z
_atom_site_U_iso_or_equiv
_atom_site_adp_type
_atom_site_occupancy
_atom_site_symmetry_multiplicity
_atom_site_calc_flag
_atom_site_refinement_flags
Ti1 Ti 1.0000 0.45478(3) 0.2500 0.0506(4) Uani 1 2 d S
N1 N 0.9215(3) 0.43831(9) 0.34008(19) 0.0539(9) Uani 1 1 d .
N2 N 0.8625(3) 0.41130(9) 0.24111(19) 0.0548(10) Uani 1 1 d .
N3 N 0.6965(7) 0.47031(16) 0.4061(4) 0.129(2) Uani 1 1 d .
N4 N 1.1210(6) 0.48655(12) 0.2920(3) 0.1043(18) Uani 1 1 d .
C1 C 0.9150(5) 0.45046(13) 0.4118(3) 0.0686(14) Uani 1 1 d .
H1A H 1.0014 0.4579 0.4322 0.082 Uiso 1 1 calc R
H1B H 0.8892 0.4316 0.4407 0.082 Uiso 1 1 calc R
C2 C 0.8226(8) 0.47915(16) 0.4155(4) 0.105(2) Uani 1 1 d .
H2 H 0.8500 0.5017 0.4238 0.126 Uiso 1 1 calc R
C3 C 0.6568(9) 0.4532(2) 0.4722(6) 0.165(4) Uani 1 1 d .
H3A H 0.7142 0.4342 0.4855 0.248 Uiso 1 1 calc R
H3B H 0.5686 0.4450 0.4624 0.248 Uiso 1 1 calc R
H3C H 0.6623 0.4695 0.5107 0.248 Uiso 1 1 calc R
C4 C 0.6249(12) 0.5027(3) 0.4058(10) 0.300(11) Uani 1 1 d .
H4A H 0.6399 0.5130 0.4523 0.450 Uiso 1 1 calc R
H4B H 0.5331 0.4984 0.3938 0.450 Uiso 1 1 calc R
H4C H 0.6546 0.5179 0.3711 0.450 Uiso 1 1 calc R
C5 C 1.2620(9) 0.4811(3) 0.3041(7) 0.180(4) Uani 1 1 d .
H5A H 1.3057 0.5001 0.2851 0.270 Uiso 1 1 calc R
H5B H 1.2835 0.4603 0.2805 0.270 Uiso 1 1 calc R
H5C H 1.2894 0.4791 0.3545 0.270 Uiso 1 1 calc R
C6 C 1.0905(12) 0.5191(2) 0.3240(7) 0.217(6) Uani 1 1 d .
H6A H 1.1219 0.5188 0.3741 0.325 Uiso 1 1 calc R
H6B H 0.9976 0.5226 0.3178 0.325 Uiso 1 1 calc R
H6C H 1.1319 0.5375 0.3012 0.325 Uiso 1 1 calc R
C7 C 0.8543(4) 0.41291(10) 0.3110(2) 0.0421(10) Uani 1 1 d .
C8 C 0.8302(4) 0.38292(13) 0.1978(2) 0.0552(12) Uani 1 1 d .
C9 C 0.7977(4) 0.38904(15) 0.1248(2) 0.0686(14) Uani 1 1 d .
H9 H 0.7986 0.4112 0.1067 0.082 Uiso 1 1 calc R
C10 C 0.7642(6) 0.36145(18) 0.0799(3) 0.0838(17) Uani 1 1 d .
H10 H 0.7402 0.3653 0.0313 0.101 Uiso 1 1 calc R
C11 C 0.7656(6) 0.32963(18) 0.1049(3) 0.0905(19) Uani 1 1 d .
H11 H 0.7420 0.3115 0.0739 0.109 Uiso 1 1 calc R
C12 C 0.8011(6) 0.32347(15) 0.1749(3) 0.0865(17) Uani 1 1 d .
H12 H 0.8033 0.3010 0.1917 0.104 Uiso 1 1 calc R
C13 C 0.8335(5) 0.34948(13) 0.2212(3) 0.0697(14) Uani 1 1 d .
H13 H 0.8584 0.3447 0.2693 0.084 Uiso 1 1 calc R
C14 C 0.7723(4) 0.38969(10) 0.3482(2) 0.0447(10) Uani 1 1 d .
C15 C 0.6399(5) 0.38871(14) 0.3278(3) 0.0721(14) Uani 1 1 d .
H15 H 0.6032 0.4024 0.2902 0.087 Uiso 1 1 calc R
C16 C 0.5610(6) 0.36768(17) 0.3624(4) 0.0915(19) Uani 1 1 d .
H16 H 0.4713 0.3671 0.3484 0.110 Uiso 1 1 calc R
C17 C 0.6144(7) 0.34805(16) 0.4165(4) 0.0899(19) Uani 1 1 d .
H17 H 0.5617 0.3331 0.4388 0.108 Uiso 1 1 calc R
C18 C 0.7414(7) 0.34954(14) 0.4388(3) 0.0851(17) Uani 1 1 d .
H18 H 0.7760 0.3365 0.4780 0.102 Uiso 1 1 calc R
C19 C 0.8221(5) 0.37008(13) 0.4046(3) 0.0683(14) Uani 1 1 d .
H19 H 0.9113 0.3706 0.4201 0.082 Uiso 1 1 calc R
Ti2 Ti 1.0000 0.13762(2) 0.2500 0.0397(3) Uani 1 2 d S
N1A N 0.8110(3) 0.15498(8) 0.22319(17) 0.0399(8) Uani 1 1 d .
N2A N 1.0359(3) 0.18077(8) 0.32494(16) 0.0374(8) Uani 1 1 d .
N3A N 0.9762(4) 0.10562(9) 0.3231(2) 0.0696(12) Uani 1 1 d .
N4A N 0.6203(4) 0.12128(12) 0.1111(2) 0.0756(12) Uani 1 1 d .
C1A C 0.6807(4) 0.14385(11) 0.2312(2) 0.0522(11) Uani 1 1 d .
H1A1 H 0.6203 0.1626 0.2187 0.063 Uiso 1 1 calc R
H1A2 H 0.6761 0.1380 0.2809 0.063 Uiso 1 1 calc R
C2A C 0.6401(5) 0.11349(13) 0.1852(3) 0.0684(14) Uani 1 1 d .
H2A1 H 0.7067 0.0959 0.1935 0.082 Uiso 1 1 calc R
H2A2 H 0.5597 0.1042 0.1993 0.082 Uiso 1 1 calc R
C3A C 0.5001(6) 0.14130(19) 0.0929(3) 0.103(2) Uani 1 1 d .
H3A1 H 0.4259 0.1276 0.1010 0.154 Uiso 1 1 calc R
H3A2 H 0.4928 0.1479 0.0435 0.154 Uiso 1 1 calc R
H3A3 H 0.5030 0.1615 0.1223 0.154 Uiso 1 1 calc R
C4A C 0.6131(8) 0.0902(2) 0.0697(4) 0.127(3) Uani 1 1 d .
H4A1 H 0.6883 0.0763 0.0845 0.190 Uiso 1 1 calc R
H4A2 H 0.6109 0.0958 0.0199 0.190 Uiso 1 1 calc R
H4A3 H 0.5353 0.0779 0.0770 0.190 Uiso 1 1 calc R
C5A C 0.9011(8) 0.07440(18) 0.3120(5) 0.154(4) Uani 1 1 d .
H5A1 H 0.9468 0.0560 0.3381 0.231 Uiso 1 1 calc R
H5A2 H 0.8890 0.0689 0.2619 0.231 Uiso 1 1 calc R
H5A3 H 0.8174 0.0775 0.3286 0.231 Uiso 1 1 calc R
C6A C 1.0140(6) 0.11098(15) 0.3989(3) 0.0908(18) Uani 1 1 d .
H6A1 H 0.9380 0.1164 0.4215 0.136 Uiso 1 1 calc R
H6A2 H 1.0753 0.1296 0.4056 0.136 Uiso 1 1 calc R
H6A3 H 1.0537 0.0905 0.4197 0.136 Uiso 1 1 calc R
C7A C 0.9657(3) 0.20727(10) 0.35039(19) 0.0370(9) Uani 1 1 d .
C8A C 0.8564(4) 0.19839(11) 0.3826(2) 0.0498(11) Uani 1 1 d .
H8A H 0.8368 0.1753 0.3881 0.060 Uiso 1 1 calc R
C9A C 0.7774(4) 0.22260(13) 0.4065(2) 0.0607(13) Uani 1 1 d .
H9A H 0.7052 0.2160 0.4284 0.073 Uiso 1 1 calc R
C10A C 0.8036(5) 0.25643(13) 0.3985(3) 0.0648(13) Uani 1 1 d .
H10A H 0.7491 0.2730 0.4146 0.078 Uiso 1 1 calc R
C11A C 0.9093(4) 0.26596(11) 0.3669(3) 0.0613(13) Uani 1 1 d .
H11A H 0.9277 0.2892 0.3619 0.074 Uiso 1 1 calc R
C12A C 0.9901(4) 0.24154(10) 0.3421(2) 0.0471(10) Uani 1 1 d .
H12A H 1.0614 0.2484 0.3197 0.057 Uiso 1 1 calc R
C13A C 0.8389(3) 0.18085(10) 0.18326(18) 0.0360(9) Uani 1 1 d .
C14A C 0.7425(3) 0.20549(10) 0.1501(2) 0.0394(10) Uani 1 1 d .
C15A C 0.7218(4) 0.20787(11) 0.0774(2) 0.0528(11) Uani 1 1 d .
H15A H 0.7704 0.1942 0.0499 0.063 Uiso 1 1 calc R
C16A C 0.6304(5) 0.23005(14) 0.0441(3) 0.0671(14) Uani 1 1 d .
H16A H 0.6171 0.2315 -0.0055 0.081 Uiso 1 1 calc R
C17A C 0.5600(4) 0.24984(14) 0.0843(3) 0.0717(15) Uani 1 1 d .
H17A H 0.4976 0.2649 0.0621 0.086 Uiso 1 1 calc R
C18A C 0.5793(5) 0.24798(13) 0.1559(3) 0.0739(15) Uani 1 1 d .
H18A H 0.5299 0.2617 0.1827 0.089 Uiso 1 1 calc R
C19A C 0.6713(4) 0.22605(11) 0.1905(3) 0.0559(12) Uani 1 1 d .
H19A H 0.6848 0.2252 0.2402 0.067 Uiso 1 1 calc R

loop_
_atom_site_aniso_label
_atom_site_aniso_U_11
_atom_site_aniso_U_22
_atom_site_aniso_U_33
_atom_site_aniso_U_23
_atom_site_aniso_U_13
_atom_site_aniso_U_12
Ti1 0.0549(7) 0.0388(6) 0.0613(8) 0.000 0.0197(5) 0.000
N1 0.055(2) 0.050(2) 0.058(2) -0.0044(18) 0.0112(18) -0.0014(18)
N2 0.048(2) 0.064(2) 0.053(2) -0.0015(19) 0.0070(17) -0.0099(18)
N3 0.099(5) 0.111(5) 0.184(7) 0.036(5) 0.041(4) 0.026(4)
N4 0.129(5) 0.077(3) 0.114(4) -0.030(3) 0.043(4) -0.043(3)
C1 0.082(4) 0.069(3) 0.057(3) -0.010(2) 0.015(3) -0.004(3)
C2 0.126(6) 0.071(4) 0.131(6) -0.011(4) 0.067(5) 0.014(4)
C3 0.145(8) 0.148(8) 0.225(11) 0.035(8) 0.114(8) 0.011(6)
C4 0.187(11) 0.190(11) 0.56(3) 0.179(16) 0.185(16) 0.112(10)
C5 0.128(8) 0.161(9) 0.237(12) -0.029(8) -0.031(7) -0.057(7)
C6 0.230(11) 0.130(7) 0.316(15) -0.134(9) 0.136(11) -0.096(8)
C7 0.033(2) 0.047(2) 0.047(3) 0.002(2) 0.0077(18) 0.0047(19)
C8 0.039(2) 0.075(3) 0.052(3) -0.006(3) 0.009(2) -0.007(2)
C9 0.060(3) 0.096(4) 0.051(3) -0.007(3) 0.009(2) -0.020(3)
C10 0.085(4) 0.119(5) 0.047(3) -0.010(3) 0.007(3) -0.025(4)
C11 0.102(5) 0.101(5) 0.073(4) -0.035(4) 0.030(3) -0.022(4)
C12 0.103(5) 0.066(3) 0.092(5) -0.020(3) 0.016(3) 0.010(3)
C13 0.073(3) 0.071(4) 0.065(3) -0.009(3) 0.011(3) 0.012(3)
C14 0.044(2) 0.045(2) 0.045(2) -0.004(2) 0.0063(19) -0.0039(19)
C15 0.054(3) 0.086(4) 0.076(3) 0.008(3) 0.010(3) -0.004(3)
C16 0.063(4) 0.110(5) 0.104(5) 0.010(4) 0.021(3) -0.024(3)
C17 0.100(5) 0.084(4) 0.091(5) 0.006(3) 0.031(4) -0.042(4)
C18 0.112(5) 0.075(4) 0.068(4) 0.016(3) 0.008(3) -0.029(3)
C19 0.071(3) 0.071(3) 0.061(3) 0.005(3) -0.002(3) -0.017(3)
Ti2 0.0368(6) 0.0308(6) 0.0499(7) 0.000 -0.0014(4) 0.000
N1A 0.0358(18) 0.0415(19) 0.0423(19) 0.0022(16) 0.0042(14) -0.0039(14)
N2A 0.0298(18) 0.0417(18) 0.0416(19) -0.0052(14) 0.0074(14) -0.0011(14)
N3A 0.059(2) 0.050(2) 0.096(3) 0.027(2) -0.005(2) -0.0090(19)
N4A 0.075(3) 0.088(3) 0.064(3) -0.005(2) 0.010(2) -0.028(2)
C1A 0.042(2) 0.062(3) 0.054(3) 0.006(2) 0.011(2) -0.013(2)
C2A 0.052(3) 0.072(3) 0.081(4) 0.000(3) 0.005(2) -0.021(2)
C3A 0.078(4) 0.150(6) 0.074(4) 0.014(4) -0.017(3) -0.025(4)
C4A 0.158(7) 0.132(6) 0.093(5) -0.041(5) 0.022(5) -0.060(5)
C5A 0.152(7) 0.099(5) 0.191(8) 0.083(6) -0.062(6) -0.070(5)
C6A 0.118(5) 0.080(4) 0.078(4) 0.034(3) 0.024(4) 0.006(4)
C7A 0.032(2) 0.046(2) 0.032(2) -0.0025(17) 0.0007(17) -0.0013(18)
C8A 0.046(3) 0.050(3) 0.056(3) 0.000(2) 0.018(2) -0.001(2)
C9A 0.051(3) 0.072(3) 0.064(3) -0.004(2) 0.028(2) 0.004(2)
C10A 0.053(3) 0.068(3) 0.075(3) -0.019(3) 0.015(2) 0.012(2)
C11A 0.057(3) 0.045(3) 0.080(3) -0.008(2) 0.002(3) 0.003(2)
C12A 0.039(2) 0.050(3) 0.053(3) 0.001(2) 0.0052(19) -0.002(2)
C13A 0.035(2) 0.044(2) 0.028(2) -0.0045(18) 0.0026(16) -0.0007(18)
C14A 0.026(2) 0.049(2) 0.043(2) 0.0039(19) 0.0041(17) -0.0004(17)
C15A 0.045(2) 0.067(3) 0.046(3) 0.007(2) 0.002(2) 0.006(2)
C16A 0.049(3) 0.090(4) 0.059(3) 0.027(3) -0.005(2) 0.001(3)
C17A 0.042(3) 0.071(3) 0.100(5) 0.034(3) 0.001(3) 0.008(2)
C18A 0.052(3) 0.072(3) 0.101(5) 0.005(3) 0.025(3) 0.022(3)
C19A 0.048(3) 0.062(3) 0.059(3) 0.001(2) 0.013(2) 0.010(2)

loop_
_atom_type_symbol
_atom_type_description
_atom_type_scat_dispersion_real
_atom_type_scat_dispersion_imag
_atom_type_scat_source
C C 0.0033 0.0016 'International Tables Vol C Tables 4.2.6.8 and 6.1.1.4'
H H 0.0000 0.0000 'International Tables Vol C Tables 4.2.6.8 and 6.1.1.4'
N N 0.0061 0.0033 'International Tables Vol C Tables 4.2.6.8 and 6.1.1.4'
Ti Ti 0.2776 0.4457 'International Tables Vol C Tables 4.2.6.8 and 6.1.1.4'

loop_
_geom_angle_atom_site_label_1
_geom_angle_atom_site_label_2
_geom_angle_atom_site_label_3
_geom_angle
_geom_angle_site_symmetry_1
_geom_angle_site_symmetry_3
N4 Ti1 N4 96.8(4) . 2_755
N4 Ti1 N1 99.58(19) . .
N4 Ti1 N1 104.21(19) 2_755 .
N4 Ti1 N1 104.21(19) . 2_755
N4 Ti1 N1 99.58(19) 2_755 2_755
N1 Ti1 N1 143.9(2) . 2_755
N4 Ti1 N2 159.2(2) . .
N4 Ti1 N2 95.0(2) 2_755 .
N1 Ti1 N2 60.75(14) . .
N1 Ti1 N2 90.66(14) 2_755 .
N4 Ti1 N2 95.0(2) . 2_755
N4 Ti1 N2 159.2(2) 2_755 2_755
N1 Ti1 N2 90.66(14) . 2_755
N1 Ti1 N2 60.75(14) 2_755 2_755
N2 Ti1 N2 79.43(19) . 2_755
N4 Ti1 C7 128.82(19) . .
N4 Ti1 C7 102.3(2) 2_755 .
N1 Ti1 C7 29.73(13) . .
N1 Ti1 C7 118.44(14) 2_755 .
N2 Ti1 C7 31.05(12) . .
N2 Ti1 C7 83.35(13) 2_755 .
N4 Ti1 C7 102.3(2) . 2_755
N4 Ti1 C7 128.82(19) 2_755 2_755
N1 Ti1 C7 118.44(14) . 2_755
N1 Ti1 C7 29.74(13) 2_755 2_755
N2 Ti1 C7 83.35(13) . 2_755
N2 Ti1 C7 31.04(12) 2_755 2_755
C7 Ti1 C7 101.59(17) . 2_755
C7 N1 C1 124.5(4) . .
C7 N1 Ti1 97.6(3) . .
C1 N1 Ti1 137.3(3) . .
C7 N2 C8 125.3(4) . .
C7 N2 Ti1 90.4(2) . .
C8 N2 Ti1 139.7(3) . .
C2 N3 C4 105.1(8) . .
C2 N3 C3 111.1(7) . .
C4 N3 C3 101.4(8) . .
C6 N4 C5 108.9(7) . .
C6 N4 Ti1 126.0(6) . .
C5 N4 Ti1 124.9(5) . .
N1 C1 C2 113.4(5) . .
N1 C1 H1A 108.9 . .
C2 C1 H1A 108.9 . .
N1 C1 H1B 108.9 . .
C2 C1 H1B 108.9 . .
H1A C1 H1B 107.7 . .
N3 C2 C1 115.0(6) . .
N3 C2 H2 122.5 . .
C1 C2 H2 122.5 . .
N3 C3 H3A 109.5 . .
N3 C3 H3B 109.5 . .
H3A C3 H3B 109.5 . .
N3 C3 H3C 109.5 . .
H3A C3 H3C 109.5 . .
H3B C3 H3C 109.5 . .
N3 C4 H4A 109.5 . .
N3 C4 H4B 109.5 . .
H4A C4 H4B 109.5 . .
N3 C4 H4C 109.5 . .
H4A C4 H4C 109.5 . .
H4B C4 H4C 109.5 . .
N4 C5 H5A 109.5 . .
N4 C5 H5B 109.5 . .
H5A C5 H5B 109.5 . .
N4 C5 H5C 109.5 . .
H5A C5 H5C 109.5 . .
H5B C5 H5C 109.5 . .
N4 C6 H6A 109.5 . .
N4 C6 H6B 109.5 . .
H6A C6 H6B 109.5 . .
N4 C6 H6C 109.5 . .
H6A C6 H6C 109.5 . .
H6B C6 H6C 109.5 . .
N1 C7 N2 111.1(4) . .
N1 C7 C14 125.3(4) . .
N2 C7 C14 123.4(4) . .
N1 C7 Ti1 52.6(2) . .
N2 C7 Ti1 58.6(2) . .
C14 C7 Ti1 178.0(3) . .
C13 C8 N2 124.8(4) . .
C13 C8 C9 118.1(5) . .
N2 C8 C9 117.0(4) . .
C10 C9 C8 118.8(5) . .
C10 C9 H9 120.6 . .
C8 C9 H9 120.6 . .
C11 C10 C9 121.2(5) . .
C11 C10 H10 119.4 . .
C9 C10 H10 119.4 . .
C10 C11 C12 120.3(6) . .
C10 C11 H11 119.9 . .
C12 C11 H11 119.9 . .
C11 C12 C13 121.0(6) . .
C11 C12 H12 119.5 . .
C13 C12 H12 119.5 . .
C12 C13 C8 120.6(5) . .
C12 C13 H13 119.7 . .
C8 C13 H13 119.7 . .
C19 C14 C15 118.1(4) . .
C19 C14 C7 122.2(4) . .
C15 C14 C7 119.6(4) . .
C14 C15 C16 120.7(5) . .
C14 C15 H15 119.7 . .
C16 C15 H15 119.7 . .
C17 C16 C15 119.3(5) . .
C17 C16 H16 120.4 . .
C15 C16 H16 120.4 . .
C18 C17 C16 121.0(5) . .
C18 C17 H17 119.5 . .
C16 C17 H17 119.5 . .
C17 C18 C19 120.6(6) . .
C17 C18 H18 119.7 . .
C19 C18 H18 119.7 . .
C14 C19 C18 120.2(5) . .
C14 C19 H19 119.9 . .
C18 C19 H19 119.9 . .
N3A Ti2 N3A 97.7(3) . 2_755
N3A Ti2 N1A 103.84(14) . 2_755
N3A Ti2 N1A 101.02(14) 2_755 2_755
N3A Ti2 N1A 101.02(14) . .
N3A Ti2 N1A 103.84(14) 2_755 .
N1A Ti2 N1A 141.80(17) 2_755 .
N3A Ti2 N2A 160.63(15) . 2_755
N3A Ti2 N2A 93.60(16) 2_755 2_755
N1A Ti2 N2A 89.24(12) 2_755 2_755
N1A Ti2 N2A 60.84(11) . 2_755
N3A Ti2 N2A 93.60(16) . .
N3A Ti2 N2A 160.63(15) 2_755 .
N1A Ti2 N2A 60.84(11) 2_755 .
N1A Ti2 N2A 89.23(11) . .
N2A Ti2 N2A 80.19(16) 2_755 .
N3A Ti2 C13A 130.56(14) . .
N3A Ti2 C13A 101.98(14) 2_755 .
N1A Ti2 C13A 115.93(12) 2_755 .
N1A Ti2 C13A 30.23(11) . .
N2A Ti2 C13A 30.72(11) 2_755 .
N2A Ti2 C13A 82.06(11) . .
N3A Ti2 C13A 101.98(14) . 2_755
N3A Ti2 C13A 130.56(14) 2_755 2_755
N1A Ti2 C13A 30.23(11) 2_755 2_755
N1A Ti2 C13A 115.93(12) . 2_755
N2A Ti2 C13A 82.07(11) 2_755 2_755
N2A Ti2 C13A 30.72(11) . 2_755
C13A Ti2 C13A 98.59(16) . 2_755
C13A N1A C1A 124.4(3) . .
C13A N1A Ti2 97.2(2) . .
C1A N1A Ti2 137.9(3) . .
C13A N2A C7A 126.9(3) 2_755 .
C13A N2A Ti2 91.0(2) 2_755 .
C7A N2A Ti2 137.8(2) . .
C5A N3A C6A 109.9(5) . .
C5A N3A Ti2 124.3(4) . .
C6A N3A Ti2 125.3(3) . .
C2A N4A C4A 110.2(5) . .
C2A N4A C3A 111.1(4) . .
C4A N4A C3A 109.5(5) . .
N1A C1A C2A 112.1(4) . .
N1A C1A H1A1 109.2 . .
C2A C1A H1A1 109.2 . .
N1A C1A H1A2 109.2 . .
C2A C1A H1A2 109.2 . .
H1A1 C1A H1A2 107.9 . .
N4A C2A C1A 113.4(4) . .
N4A C2A H2A1 108.9 . .
C1A C2A H2A1 108.9 . .
N4A C2A H2A2 108.9 . .
C1A C2A H2A2 108.9 . .
H2A1 C2A H2A2 107.7 . .
N4A C3A H3A1 109.5 . .
N4A C3A H3A2 109.5 . .
H3A1 C3A H3A2 109.5 . .
N4A C3A H3A3 109.5 . .
H3A1 C3A H3A3 109.5 . .
H3A2 C3A H3A3 109.5 . .
N4A C4A H4A1 109.5 . .
N4A C4A H4A2 109.5 . .
H4A1 C4A H4A2 109.5 . .
N4A C4A H4A3 109.5 . .
H4A1 C4A H4A3 109.5 . .
H4A2 C4A H4A3 109.5 . .
N3A C5A H5A1 109.5 . .
N3A C5A H5A2 109.5 . .
H5A1 C5A H5A2 109.5 . .
N3A C5A H5A3 109.5 . .
H5A1 C5A H5A3 109.5 . .
H5A2 C5A H5A3 109.5 . .
N3A C6A H6A1 109.5 . .
N3A C6A H6A2 109.5 . .
H6A1 C6A H6A2 109.5 . .
N3A C6A H6A3 109.5 . .
H6A1 C6A H6A3 109.5 . .
H6A2 C6A H6A3 109.5 . .
C12A C7A N2A 125.3(3) . .
C12A C7A C8A 117.6(4) . .
N2A C7A C8A 117.0(3) . .
C9A C8A C7A 121.6(4) . .
C9A C8A H8A 119.2 . .
C7A C8A H8A 119.2 . .
C10A C9A C8A 120.2(4) . .
C10A C9A H9A 119.9 . .
C8A C9A H9A 119.9 . .
C11A C10A C9A 119.7(4) . .
C11A C10A H10A 120.1 . .
C9A C10A H10A 120.1 . .
C10A C11A C12A 120.6(4) . .
C10A C11A H11A 119.7 . .
C12A C11A H11A 119.7 . .
C7A C12A C11A 120.4(4) . .
C7A C12A H12A 119.8 . .
C11A C12A H12A 119.8 . .
N1A C13A N2A 110.6(3) . 2_755
N1A C13A C14A 124.3(3) . .
N2A C13A C14A 125.1(3) 2_755 .
N1A C13A Ti2 52.55(18) . .
N2A C13A Ti2 58.30(18) 2_755 .
C14A C13A Ti2 175.8(3) . .
C15A C14A C19A 119.1(4) . .
C15A C14A C13A 119.2(4) . .
C19A C14A C13A 121.7(4) . .
C14A C15A C16A 121.1(4) . .
C14A C15A H15A 119.5 . .
C16A C15A H15A 119.5 . .
C17A C16A C15A 119.3(5) . .
C17A C16A H16A 120.4 . .
C15A C16A H16A 120.4 . .
C18A C17A C16A 120.5(4) . .
C18A C17A H17A 119.7 . .
C16A C17A H17A 119.7 . .
C17A C18A C19A 121.2(5) . .
C17A C18A H18A 119.4 . .
C19A C18A H18A 119.4 . .
C14A C19A C18A 118.8(5) . .
C14A C19A H19A 120.6 . .
C18A C19A H19A 120.6 . .

loop_
_geom_bond_atom_site_label_1
_geom_bond_atom_site_label_2
_geom_bond_distance
_geom_bond_site_symmetry_2
Ti1 N4 1.882(5) .
Ti1 N4 1.883(5) 2_755
Ti1 N1 2.090(4) .
Ti1 N1 2.090(4) 2_755
Ti1 N2 2.224(4) .
Ti1 N2 2.225(4) 2_755
Ti1 C7 2.607(4) .
Ti1 C7 2.607(4) 2_755
N1 C7 1.304(5) .
N1 C1 1.456(6) .
N2 C7 1.344(5) .
N2 C8 1.405(6) .
N3 C2 1.349(9) .
N3 C4 1.476(11) .
N3 C3 1.528(10) .
N4 C6 1.471(9) .
N4 C5 1.475(11) .
C1 C2 1.491(8) .
C1 H1A 0.9800 .
C1 H1B 0.9800 .
C2 H2 0.9400 .
C3 H3A 0.9700 .
C3 H3B 0.9700 .
C3 H3C 0.9700 .
C4 H4A 0.9700 .
C4 H4B 0.9700 .
C4 H4C 0.9700 .
C5 H5A 0.9700 .
C5 H5B 0.9700 .
C5 H5C 0.9700 .
C6 H6A 0.9700 .
C6 H6B 0.9700 .
C6 H6C 0.9700 .
C7 C14 1.488(6) .
C8 C13 1.388(7) .
C8 C9 1.410(7) .
C9 C10 1.400(8) .
C9 H9 0.9400 .
C10 C11 1.339(8) .
C10 H10 0.9400 .
C11 C12 1.361(9) .
C11 H11 0.9400 .
C12 C13 1.365(7) .
C12 H12 0.9400 .
C13 H13 0.9400 .
C14 C19 1.373(6) .
C14 C15 1.386(6) .
C15 C16 1.388(7) .
C15 H15 0.9400 .
C16 C17 1.352(9) .
C16 H16 0.9400 .
C17 C18 1.341(8) .
C17 H17 0.9400 .
C18 C19 1.384(7) .
C18 H18 0.9400 .
C19 H19 0.9400 .
Ti2 N3A 1.915(4) .
Ti2 N3A 1.915(4) 2_755
Ti2 N1A 2.087(3) 2_755
Ti2 N1A 2.087(3) .
Ti2 N2A 2.220(3) 2_755
Ti2 N2A 2.220(3) .
Ti2 C13A 2.608(4) .
Ti2 C13A 2.608(4) 2_755
N1A C13A 1.324(5) .
N1A C1A 1.452(5) .
N2A C13A 1.333(5) 2_755
N2A C7A 1.394(5) .
N3A C5A 1.459(7) .
N3A C6A 1.462(7) .
N4A C2A 1.434(6) .
N4A C4A 1.451(8) .
N4A C3A 1.484(8) .
C1A C2A 1.511(6) .
C1A H1A1 0.9800 .
C1A H1A2 0.9800 .
C2A H2A1 0.9800 .
C2A H2A2 0.9800 .
C3A H3A1 0.9700 .
C3A H3A2 0.9700 .
C3A H3A3 0.9700 .
C4A H4A1 0.9700 .
C4A H4A2 0.9700 .
C4A H4A3 0.9700 .
C5A H5A1 0.9700 .
C5A H5A2 0.9700 .
C5A H5A3 0.9700 .
C6A H6A1 0.9700 .
C6A H6A2 0.9700 .
C6A H6A3 0.9700 .
C7A C12A 1.385(6) .
C7A C8A 1.402(5) .
C8A C9A 1.372(6) .
C8A H8A 0.9400 .
C9A C10A 1.371(7) .
C9A H9A 0.9400 .
C10A C11A 1.370(7) .
C10A H10A 0.9400 .
C11A C12A 1.397(6) .
C11A H11A 0.9400 .
C12A H12A 0.9400 .
C13A N2A 1.333(5) 2_755
C13A C14A 1.480(5) .
C14A C15A 1.378(6) .
C14A C19A 1.391(6) .
C15A C16A 1.386(6) .
C15A H15A 0.9400 .
C16A C17A 1.366(7) .
C16A H16A 0.9400 .
C17A C18A 1.354(8) .
C17A H17A 0.9400 .
C18A C19A 1.393(7) .
C18A H18A 0.9400 .
C19A H19A 0.9400 .
